data_4081585
loop_
_publ_author_name
'Jourdain, Isabelle'
'Knorr, Michael'
'Strohmann, Carsten'
'Unkelbach, Christian'
'Rojo, Sa\'ul'
'G\'omez-Iglesias, Patricia'
'Villafa\~ne, Fernando'

_publ_section_title
;
 Reactivity of Silyl-Substituted Iron--Platinum Hydride Complexes toward
 Unsaturated Molecules: 4. Insertion of Fluorinated Aromatic Alkynes into
 the Platinum--Hydride Bond. Synthesis and Reactivity of Heterobimetallic
 Dimetallacylopentenone, Dimetallacyclobutene, \m-Vinylidene, and
 \m2-\s-Alkenyl Complexes
;
_journal_issue 19
_journal_name_full Organometallics
_journal_page_first 5343
_journal_paper_doi 10.1021/om4006438
_journal_volume 32
_journal_year 2013
_chemical_formula_sum 'C57 H48 F2 Fe O3 P3 Pt'
_chemical_formula_weight 1162.80
_chemical_name_systematic
; 
 ? 
;
_space_group_IT_number 2
_symmetry_cell_setting triclinic
_symmetry_space_group_name_Hall '-P 1'
_symmetry_space_group_name_H-M 'P -1'
_atom_sites_solution_hydrogens geom
_atom_sites_solution_primary direct
_atom_sites_solution_secondary difmap
_audit_creation_method SHELXL-97
_cell_angle_alpha 107.567(2)
_cell_angle_beta 94.030(2)
_cell_angle_gamma 103.667(2)
_cell_formula_units_Z 2
_cell_length_a 12.2032(3)
_cell_length_b 13.0292(3)
_cell_length_c 16.1156(4)
_cell_measurement_temperature 173(2)
_cell_volume 2345.79(11)
_computing_structure_refinement 'SHELXL-97 (Sheldrick, 1997)'
_computing_structure_solution 'SHELXS-97 (Sheldrick, 1990)'
_diffrn_ambient_temperature 173(2)
_diffrn_measured_fraction_theta_full 0.997
_diffrn_measured_fraction_theta_max 0.997
_diffrn_radiation_monochromator graphite
_diffrn_radiation_source 'fine-focus sealed tube'
_diffrn_radiation_type MoK\a
_diffrn_radiation_wavelength 0.71073
_diffrn_reflns_av_R_equivalents 0.0449
_diffrn_reflns_av_sigmaI/netI 0.0493
_diffrn_reflns_limit_h_max 15
_diffrn_reflns_limit_h_min -15
_diffrn_reflns_limit_k_max 16
_diffrn_reflns_limit_k_min -16
_diffrn_reflns_limit_l_max 20
_diffrn_reflns_limit_l_min -20
_diffrn_reflns_number 43403
_diffrn_reflns_theta_full 27.00
_diffrn_reflns_theta_max 27.00
_diffrn_reflns_theta_min 2.31
_exptl_absorpt_coefficient_mu 3.445
_exptl_absorpt_correction_T_max 0.5458
_exptl_absorpt_correction_T_min 0.3395
_exptl_absorpt_correction_type multi-scan
_exptl_absorpt_process_details 'CrysAlis RED; Oxford Diffraction, 2009'
_exptl_crystal_density_diffrn 1.646
_exptl_crystal_density_method 'not measured'
_exptl_crystal_F_000 1162
_exptl_crystal_size_max 0.40
_exptl_crystal_size_mid 0.20
_exptl_crystal_size_min 0.20
_refine_diff_density_max 1.478
_refine_diff_density_min -0.899
_refine_diff_density_rms 0.093
_refine_ls_extinction_method none
_refine_ls_goodness_of_fit_ref 1.050
_refine_ls_hydrogen_treatment mixed
_refine_ls_matrix_type full
_refine_ls_number_parameters 609
_refine_ls_number_reflns 10222
_refine_ls_number_restraints 0
_refine_ls_restrained_S_all 1.050
_refine_ls_R_factor_all 0.0329
_refine_ls_R_factor_gt 0.0248
_refine_ls_shift/su_max 0.002
_refine_ls_shift/su_mean 0.000
_refine_ls_structure_factor_coef Fsqd
_refine_ls_weighting_details 'calc w=1/[\s^2^(Fo^2^)+(0.0157P)^2^+0.0000P] where P=(Fo^2^+2Fc^2^)/3'
_refine_ls_weighting_scheme calc
_refine_ls_wR_factor_gt 0.0460
_refine_ls_wR_factor_ref 0.0466
_reflns_number_gt 8574
_reflns_number_total 10222
_reflns_threshold_expression >2sigma(I)
_cod_data_source_file om4006438_si_002.cif
_cod_data_source_block 3c
_cod_original_cell_volume 2345.79(10)
_cod_database_code 4081585

loop_
_symmetry_equiv_pos_as_xyz
'x, y, z'
'-x, -y, -z'

loop_
_atom_site_label
_atom_site_type_symbol
_atom_site_fract_x
_atom_site_fract_y
_atom_site_fract_z
_atom_site_U_iso_or_equiv
_atom_site_adp_type
_atom_site_occupancy
_atom_site_symmetry_multiplicity
_atom_site_calc_flag
_atom_site_refinement_flags
C1 C 0.9180(2) -0.0704(2) 0.1305(2) 0.0210(7) Uani 1 1 d .
C2 C 0.9429(3) -0.2383(3) 0.1738(2) 0.0252(7) Uani 1 1 d .
C3 C 0.9754(2) -0.1065(2) 0.3378(2) 0.0216(7) Uani 1 1 d .
C4 C 0.8220(2) -0.0547(2) 0.27077(18) 0.0187(6) Uani 1 1 d .
C5 C 0.7204(3) -0.0993(2) 0.2873(2) 0.0202(7) Uani 1 1 d .
H5 H 0.671(2) -0.051(2) 0.3100(19) 0.033(9) Uiso 1 1 d .
C6 C 0.6625(2) -0.2168(2) 0.27291(18) 0.0188(6) Uani 1 1 d .
C7 C 0.7162(3) -0.3013(2) 0.2679(2) 0.0253(7) Uani 1 1 d .
H7 H 0.7971 -0.2827 0.2742 0.030 Uiso 1 1 calc R
C8 C 0.6564(3) -0.4115(2) 0.2539(2) 0.0288(8) Uani 1 1 d .
H8 H 0.6956 -0.4673 0.2501 0.035 Uiso 1 1 calc R
C9 C 0.5413(3) -0.4374(2) 0.2459(2) 0.0294(8) Uani 1 1 d .
C10 C 0.4824(3) -0.3594(2) 0.2507(2) 0.0337(8) Uani 1 1 d .
H10 H 0.4014 -0.3788 0.2444 0.040 Uiso 1 1 calc R
C11 C 0.5453(3) -0.2513(2) 0.2651(2) 0.0277(8) Uani 1 1 d .
C12 C 0.7729(2) 0.2422(2) 0.42182(18) 0.0160(6) Uani 1 1 d .
C13 C 0.7919(2) 0.1734(2) 0.46957(19) 0.0200(7) Uani 1 1 d .
H13 H 0.8270 0.1155 0.4454 0.024 Uiso 1 1 calc R
C14 C 0.7599(3) 0.1892(2) 0.5521(2) 0.0272(8) Uani 1 1 d .
H14 H 0.7733 0.1420 0.5843 0.033 Uiso 1 1 calc R
C15 C 0.7092(3) 0.2721(2) 0.5880(2) 0.0284(8) Uani 1 1 d .
H15 H 0.6868 0.2819 0.6445 0.034 Uiso 1 1 calc R
C16 C 0.6906(3) 0.3418(2) 0.5412(2) 0.0272(7) Uani 1 1 d .
H16 H 0.6558 0.3997 0.5659 0.033 Uiso 1 1 calc R
C17 C 0.7226(2) 0.3270(2) 0.45896(19) 0.0227(7) Uani 1 1 d .
H17 H 0.7101 0.3752 0.4274 0.027 Uiso 1 1 calc R
C18 C 0.6765(2) 0.1717(2) 0.23834(18) 0.0168(6) Uani 1 1 d .
C19 C 0.6397(2) 0.0638(2) 0.17889(18) 0.0203(7) Uani 1 1 d .
H19 H 0.6846 0.0131 0.1777 0.024 Uiso 1 1 calc R
C20 C 0.5386(3) 0.0289(2) 0.1213(2) 0.0261(7) Uani 1 1 d .
H20 H 0.5134 -0.0461 0.0824 0.031 Uiso 1 1 calc R
C21 C 0.4741(3) 0.1021(2) 0.1202(2) 0.0262(7) Uani 1 1 d .
H21 H 0.4058 0.0786 0.0793 0.031 Uiso 1 1 calc R
C22 C 0.5092(3) 0.2095(2) 0.1785(2) 0.0265(7) Uani 1 1 d .
H22 H 0.4650 0.2603 0.1777 0.032 Uiso 1 1 calc R
C23 C 0.6083(2) 0.2440(2) 0.2381(2) 0.0223(7) Uani 1 1 d .
H23 H 0.6303 0.3176 0.2794 0.027 Uiso 1 1 calc R
C24 C 0.8729(2) 0.3572(2) 0.30891(18) 0.0156(6) Uani 1 1 d .
C25 C 0.8554(2) 0.3824(2) 0.23194(19) 0.0197(7) Uani 1 1 d .
H25 H 0.8088 0.3263 0.1812 0.024 Uiso 1 1 calc R
C26 C 0.9043(3) 0.4873(2) 0.2280(2) 0.0237(7) Uani 1 1 d .
H26 H 0.8902 0.5038 0.1753 0.028 Uiso 1 1 calc R
C27 C 0.9741(2) 0.5685(2) 0.3015(2) 0.0234(7) Uani 1 1 d .
H27 H 1.0070 0.6414 0.2995 0.028 Uiso 1 1 calc R
C28 C 0.9958(2) 0.5442(2) 0.3768(2) 0.0227(7) Uani 1 1 d .
H28 H 1.0459 0.5994 0.4262 0.027 Uiso 1 1 calc R
C29 C 0.9450(2) 0.4392(2) 0.38134(19) 0.0196(7) Uani 1 1 d .
H29 H 0.9594 0.4233 0.4342 0.023 Uiso 1 1 calc R
C30 C 1.0978(2) 0.2962(2) 0.19558(18) 0.0157(6) Uani 1 1 d .
C31 C 1.0326(2) 0.2527(2) 0.11262(19) 0.0212(7) Uani 1 1 d .
H31 H 0.9878 0.1771 0.0920 0.025 Uiso 1 1 calc R
C32 C 1.0323(3) 0.3188(2) 0.0595(2) 0.0264(7) Uani 1 1 d .
H32 H 0.9882 0.2882 0.0024 0.032 Uiso 1 1 calc R
C33 C 1.0960(3) 0.4290(3) 0.0896(2) 0.0291(8) Uani 1 1 d .
H33 H 1.0972 0.4741 0.0528 0.035 Uiso 1 1 calc R
C34 C 1.1575(3) 0.4730(2) 0.1722(2) 0.0292(8) Uani 1 1 d .
H34 H 1.1992 0.5496 0.1934 0.035 Uiso 1 1 calc R
C35 C 1.1599(2) 0.4076(2) 0.2259(2) 0.0223(7) Uani 1 1 d .
H35 H 1.2039 0.4390 0.2830 0.027 Uiso 1 1 calc R
C36 C 1.1948(2) 0.2827(2) 0.35993(18) 0.0168(6) Uani 1 1 d .
C37 C 1.1543(2) 0.3074(2) 0.44004(18) 0.0209(7) Uani 1 1 d .
H37 H 1.0746 0.2864 0.4417 0.025 Uiso 1 1 calc R
C38 C 1.2307(3) 0.3629(2) 0.5179(2) 0.0263(7) Uani 1 1 d .
H38 H 1.2029 0.3808 0.5726 0.032 Uiso 1 1 calc R
C39 C 1.3458(3) 0.3919(2) 0.5162(2) 0.0282(8) Uani 1 1 d .
H39 H 1.3976 0.4284 0.5697 0.034 Uiso 1 1 calc R
C40 C 1.3865(3) 0.3678(2) 0.4366(2) 0.0277(8) Uani 1 1 d .
H40 H 1.4663 0.3882 0.4353 0.033 Uiso 1 1 calc R
C41 C 1.3113(2) 0.3142(2) 0.3588(2) 0.0227(7) Uani 1 1 d .
H41 H 1.3396 0.2988 0.3042 0.027 Uiso 1 1 calc R
C42 C 1.1657(2) 0.1042(2) 0.19427(18) 0.0164(6) Uani 1 1 d .
H42A H 1.1359 0.0836 0.1310 0.020 Uiso 1 1 calc R
H42B H 1.2484 0.1413 0.2033 0.020 Uiso 1 1 calc R
C43 C 1.2502(2) 0.0234(2) 0.32410(18) 0.0172(6) Uani 1 1 d .
C44 C 1.2185(3) 0.0639(2) 0.40651(18) 0.0194(7) Uani 1 1 d .
H44 H 1.1414 0.0646 0.4107 0.023 Uiso 1 1 calc R
C45 C 1.2977(3) 0.1032(2) 0.4825(2) 0.0253(7) Uani 1 1 d .
H45 H 1.2751 0.1304 0.5384 0.030 Uiso 1 1 calc R
C46 C 1.4089(3) 0.1024(2) 0.4765(2) 0.0304(8) Uani 1 1 d .
H46 H 1.4633 0.1287 0.5286 0.036 Uiso 1 1 calc R
C47 C 1.4428(3) 0.0639(2) 0.3958(2) 0.0309(8) Uani 1 1 d .
H47 H 1.5202 0.0639 0.3924 0.037 Uiso 1 1 calc R
C48 C 1.3642(3) 0.0252(2) 0.3196(2) 0.0247(7) Uani 1 1 d .
H48 H 1.3881 -0.0002 0.2640 0.030 Uiso 1 1 calc R
C49 C 1.2052(2) -0.1129(2) 0.14202(18) 0.0164(6) Uani 1 1 d .
C50 C 1.2199(2) -0.0990(2) 0.06140(19) 0.0204(7) Uani 1 1 d .
H50 H 1.2010 -0.0381 0.0487 0.024 Uiso 1 1 calc R
C51 C 1.2616(3) -0.1725(2) -0.00096(19) 0.0261(7) Uani 1 1 d .
H51 H 1.2712 -0.1615 -0.0560 0.031 Uiso 1 1 calc R
C52 C 1.2893(3) -0.2608(2) 0.0158(2) 0.0277(8) Uani 1 1 d .
H52 H 1.3189 -0.3106 -0.0269 0.033 Uiso 1 1 calc R
C53 C 1.2739(3) -0.2767(2) 0.0947(2) 0.0313(8) Uani 1 1 d .
H53 H 1.2922 -0.3383 0.1065 0.038 Uiso 1 1 calc R
C54 C 1.2319(3) -0.2042(2) 0.1573(2) 0.0282(8) Uani 1 1 d .
H54 H 1.2211 -0.2168 0.2116 0.034 Uiso 1 1 calc R
C55 C 0.5023(5) 0.5491(4) 0.0056(4) 0.088(2) Uani 1 1 d .
H55A H 0.4777 0.5842 0.0621 0.106 Uiso 1 1 calc R
H55B H 0.4542 0.5569 -0.0431 0.106 Uiso 1 1 calc R
C56 C 0.6171(10) 0.5957(6) 0.0064(6) 0.167(4) Uani 1 1 d .
H56A H 0.6642 0.5886 0.0558 0.201 Uiso 1 1 calc R
H56B H 0.6415 0.5580 -0.0495 0.201 Uiso 1 1 calc R
C57 C 0.6270(10) 0.6970(8) 0.0155(7) 0.246(6) Uani 1 1 d .
H57A H 0.5856 0.7026 -0.0366 0.368 Uiso 1 1 calc R
H57B H 0.7079 0.7363 0.0223 0.368 Uiso 1 1 calc R
H57C H 0.5952 0.7309 0.0679 0.368 Uiso 1 1 calc R
F1 F 0.48611(15) -0.17438(14) 0.26946(15) 0.0508(6) Uani 1 1 d .
F2 F 0.48059(16) -0.54371(14) 0.23461(15) 0.0522(6) Uani 1 1 d .
Fe Fe 0.96146(3) -0.09512(3) 0.22970(3) 0.01571(9) Uani 1 1 d .
O1 O 0.8895(2) -0.05936(17) 0.06520(14) 0.0357(6) Uani 1 1 d .
O2 O 0.9321(2) -0.33046(17) 0.13433(14) 0.0427(7) Uani 1 1 d .
O3 O 0.97665(19) -0.11924(18) 0.40532(14) 0.0348(6) Uani 1 1 d .
P1 P 0.81283(6) 0.21588(6) 0.31153(5) 0.01518(16) Uani 1 1 d .
P2 P 1.09284(6) 0.20207(6) 0.26013(5) 0.01544(16) Uani 1 1 d .
P3 P 1.14403(6) -0.02257(6) 0.22529(5) 0.01546(16) Uani 1 1 d .
Pt Pt 0.921305(10) 0.095144(9) 0.276860(8) 0.01505(4) Uani 1 1 d .

loop_
_atom_site_aniso_label
_atom_site_aniso_U_11
_atom_site_aniso_U_22
_atom_site_aniso_U_33
_atom_site_aniso_U_23
_atom_site_aniso_U_13
_atom_site_aniso_U_12
C1 0.0192(17) 0.0145(15) 0.0271(18) 0.0039(13) 0.0026(14) 0.0044(13)
C2 0.037(2) 0.0259(18) 0.0208(17) 0.0157(15) 0.0112(15) 0.0103(16)
C3 0.0160(16) 0.0200(16) 0.0275(19) 0.0081(14) 0.0023(14) 0.0024(13)
C4 0.0196(17) 0.0166(15) 0.0202(16) 0.0062(13) 0.0014(13) 0.0059(13)
C5 0.0204(17) 0.0188(16) 0.0250(18) 0.0094(13) 0.0038(14) 0.0089(14)
C6 0.0184(16) 0.0180(15) 0.0196(16) 0.0062(13) 0.0051(13) 0.0035(13)
C7 0.0176(17) 0.0256(17) 0.037(2) 0.0156(15) 0.0079(15) 0.0064(14)
C8 0.029(2) 0.0195(17) 0.045(2) 0.0152(15) 0.0116(17) 0.0112(15)
C9 0.029(2) 0.0154(16) 0.040(2) 0.0079(15) 0.0125(16) -0.0008(15)
C10 0.0132(17) 0.0265(18) 0.055(2) 0.0095(17) 0.0041(16) -0.0003(15)
C11 0.0245(19) 0.0211(17) 0.038(2) 0.0076(15) 0.0050(16) 0.0102(15)
C12 0.0149(15) 0.0122(14) 0.0168(15) 0.0024(12) 0.0000(12) -0.0004(12)
C13 0.0218(17) 0.0134(15) 0.0232(17) 0.0054(13) 0.0025(14) 0.0029(13)
C14 0.036(2) 0.0203(16) 0.0238(18) 0.0115(14) 0.0019(15) 0.0002(15)
C15 0.0293(19) 0.0309(18) 0.0208(18) 0.0062(15) 0.0068(15) 0.0025(15)
C16 0.0255(18) 0.0296(18) 0.0249(18) 0.0023(15) 0.0054(15) 0.0130(15)
C17 0.0230(18) 0.0213(16) 0.0242(18) 0.0079(14) 0.0015(14) 0.0068(14)
C18 0.0167(16) 0.0162(15) 0.0181(16) 0.0082(12) 0.0023(13) 0.0025(12)
C19 0.0230(17) 0.0173(15) 0.0198(17) 0.0055(13) -0.0006(14) 0.0062(13)
C20 0.0275(19) 0.0197(16) 0.0238(18) 0.0039(14) -0.0033(15) -0.0009(14)
C21 0.0183(17) 0.0318(18) 0.0250(18) 0.0108(15) -0.0041(14) 0.0005(15)
C22 0.0197(18) 0.0270(18) 0.0319(19) 0.0090(15) 0.0009(15) 0.0063(15)
C23 0.0212(17) 0.0168(15) 0.0265(18) 0.0040(13) 0.0026(14) 0.0049(13)
C24 0.0141(15) 0.0131(14) 0.0210(16) 0.0073(12) 0.0025(13) 0.0043(12)
C25 0.0173(16) 0.0164(15) 0.0213(17) 0.0025(13) -0.0008(13) 0.0026(13)
C26 0.0264(18) 0.0223(16) 0.0265(18) 0.0137(14) 0.0036(14) 0.0071(14)
C27 0.0241(18) 0.0147(15) 0.0345(19) 0.0119(14) 0.0079(15) 0.0051(14)
C28 0.0217(17) 0.0154(15) 0.0261(18) 0.0036(13) 0.0030(14) -0.0002(13)
C29 0.0226(17) 0.0171(15) 0.0177(16) 0.0056(13) 0.0019(13) 0.0035(13)
C30 0.0134(15) 0.0157(14) 0.0205(16) 0.0082(13) 0.0070(13) 0.0046(12)
C31 0.0232(17) 0.0177(15) 0.0223(17) 0.0064(13) 0.0015(14) 0.0054(13)
C32 0.0287(19) 0.0313(18) 0.0205(17) 0.0115(14) 0.0027(14) 0.0072(15)
C33 0.0300(19) 0.0305(18) 0.037(2) 0.0264(16) 0.0071(16) 0.0058(16)
C34 0.0286(19) 0.0194(16) 0.037(2) 0.0141(15) -0.0005(16) -0.0031(14)
C35 0.0177(16) 0.0227(16) 0.0250(18) 0.0107(14) -0.0022(14) 0.0008(13)
C36 0.0217(17) 0.0089(14) 0.0199(16) 0.0059(12) 0.0010(13) 0.0033(12)
C37 0.0213(17) 0.0177(16) 0.0238(18) 0.0058(13) 0.0020(14) 0.0075(14)
C38 0.033(2) 0.0239(17) 0.0203(17) 0.0033(14) 0.0009(15) 0.0115(15)
C39 0.030(2) 0.0233(17) 0.0262(19) 0.0051(14) -0.0064(15) 0.0053(15)
C40 0.0185(17) 0.0239(17) 0.035(2) 0.0087(15) -0.0017(15) -0.0017(14)
C41 0.0216(17) 0.0220(16) 0.0229(17) 0.0082(13) 0.0039(14) 0.0020(14)
C42 0.0160(16) 0.0173(15) 0.0165(15) 0.0069(12) 0.0029(12) 0.0040(12)
C43 0.0192(16) 0.0150(15) 0.0206(16) 0.0094(13) 0.0034(13) 0.0057(13)
C44 0.0230(17) 0.0125(14) 0.0239(17) 0.0081(13) 0.0057(14) 0.0039(13)
C45 0.035(2) 0.0202(16) 0.0184(17) 0.0065(13) 0.0013(15) 0.0044(15)
C46 0.033(2) 0.0229(17) 0.029(2) 0.0076(15) -0.0092(16) 0.0016(15)
C47 0.0180(18) 0.0327(19) 0.041(2) 0.0126(16) -0.0023(16) 0.0076(15)
C48 0.0252(18) 0.0270(17) 0.0257(18) 0.0107(14) 0.0071(15) 0.0104(15)
C49 0.0139(15) 0.0161(15) 0.0175(16) 0.0035(12) 0.0024(12) 0.0033(12)
C50 0.0237(17) 0.0159(15) 0.0205(17) 0.0068(13) 0.0013(14) 0.0030(13)
C51 0.034(2) 0.0243(17) 0.0155(16) 0.0042(13) 0.0054(14) 0.0022(15)
C52 0.0305(19) 0.0219(17) 0.0282(19) 0.0016(14) 0.0120(15) 0.0093(15)
C53 0.044(2) 0.0267(18) 0.032(2) 0.0122(15) 0.0129(17) 0.0221(16)
C54 0.042(2) 0.0267(17) 0.0266(19) 0.0155(15) 0.0132(16) 0.0194(16)
C55 0.081(4) 0.132(6) 0.040(3) -0.012(4) -0.003(3) 0.063(5)
C56 0.247(12) 0.134(8) 0.113(7) 0.019(6) -0.010(8) 0.077(10)
C57 0.215(12) 0.331(16) 0.158(10) 0.119(12) -0.030(8) -0.021(14)
F1 0.0227(11) 0.0272(11) 0.1041(19) 0.0202(11) 0.0098(11) 0.0113(9)
F2 0.0389(13) 0.0200(10) 0.0932(18) 0.0181(11) 0.0185(12) -0.0018(9)
Fe 0.0168(2) 0.0130(2) 0.0188(2) 0.00659(17) 0.00373(18) 0.00479(18)
O1 0.0523(16) 0.0343(13) 0.0246(13) 0.0122(11) 0.0009(12) 0.0177(12)
O2 0.085(2) 0.0158(12) 0.0301(14) 0.0085(10) 0.0192(13) 0.0146(13)
O3 0.0401(15) 0.0425(14) 0.0256(13) 0.0201(11) 0.0073(11) 0.0060(12)
P1 0.0161(4) 0.0118(4) 0.0164(4) 0.0039(3) 0.0012(3) 0.0029(3)
P2 0.0152(4) 0.0138(4) 0.0174(4) 0.0060(3) 0.0017(3) 0.0032(3)
P3 0.0165(4) 0.0152(4) 0.0164(4) 0.0064(3) 0.0039(3) 0.0055(3)
Pt 0.01476(6) 0.01200(6) 0.01817(6) 0.00473(4) 0.00301(4) 0.00332(4)

loop_
_atom_type_symbol
_atom_type_description
_atom_type_scat_dispersion_real
_atom_type_scat_dispersion_imag
_atom_type_scat_source
C C 0.0033 0.0016 'International Tables Vol C Tables 4.2.6.8 and 6.1.1.4'
H H 0.0000 0.0000 'International Tables Vol C Tables 4.2.6.8 and 6.1.1.4'
O O 0.0106 0.0060 'International Tables Vol C Tables 4.2.6.8 and 6.1.1.4'
F F 0.0171 0.0103 'International Tables Vol C Tables 4.2.6.8 and 6.1.1.4'
P P 0.1023 0.0942 'International Tables Vol C Tables 4.2.6.8 and 6.1.1.4'
Fe Fe 0.3463 0.8444 'International Tables Vol C Tables 4.2.6.8 and 6.1.1.4'
Pt Pt -1.7033 8.3905 'International Tables Vol C Tables 4.2.6.8 and 6.1.1.4'

loop_
_geom_angle_atom_site_label_1
_geom_angle_atom_site_label_2
_geom_angle_atom_site_label_3
_geom_angle
_geom_angle_site_symmetry_1
O1 C1 Fe 177.0(2) .
O2 C2 Fe 177.2(3) .
O3 C3 Fe 175.0(3) .
C5 C4 Fe 141.5(2) .
C5 C4 Pt 139.7(2) .
Fe C4 Pt 78.73(10) .
C4 C5 C6 129.6(3) .
C11 C6 C7 114.3(3) .
C11 C6 C5 120.2(3) .
C7 C6 C5 125.5(3) .
C8 C7 C6 122.8(3) .
C9 C8 C7 118.5(3) .
C8 C9 F2 120.0(3) .
C8 C9 C10 122.3(3) .
F2 C9 C10 117.7(3) .
C9 C10 C11 117.1(3) .
F1 C11 C10 116.7(3) .
F1 C11 C6 118.2(3) .
C10 C11 C6 125.0(3) .
C17 C12 C13 118.9(3) .
C17 C12 P1 122.4(2) .
C13 C12 P1 118.7(2) .
C14 C13 C12 120.1(3) .
C15 C14 C13 120.7(3) .
C14 C15 C16 119.6(3) .
C17 C16 C15 120.1(3) .
C16 C17 C12 120.5(3) .
C19 C18 C23 117.9(3) .
C19 C18 P1 119.7(2) .
C23 C18 P1 122.4(2) .
C20 C19 C18 121.0(3) .
C21 C20 C19 120.3(3) .
C22 C21 C20 119.6(3) .
C21 C22 C23 120.4(3) .
C22 C23 C18 120.7(3) .
C25 C24 C29 118.4(2) .
C25 C24 P1 120.5(2) .
C29 C24 P1 120.8(2) .
C26 C25 C24 121.1(3) .
C25 C26 C27 119.5(3) .
C28 C27 C26 120.3(3) .
C27 C28 C29 120.3(3) .
C28 C29 C24 120.3(3) .
C35 C30 C31 119.2(2) .
C35 C30 P2 123.7(2) .
C31 C30 P2 117.0(2) .
C32 C31 C30 120.4(3) .
C33 C32 C31 120.0(3) .
C34 C33 C32 119.7(3) .
C33 C34 C35 121.1(3) .
C30 C35 C34 119.6(3) .
C41 C36 C37 119.3(3) .
C41 C36 P2 122.2(2) .
C37 C36 P2 118.4(2) .
C36 C37 C38 119.8(3) .
C39 C38 C37 120.5(3) .
C38 C39 C40 119.9(3) .
C41 C40 C39 120.1(3) .
C40 C41 C36 120.4(3) .
P3 C42 P2 111.18(14) .
C44 C43 C48 118.4(3) .
C44 C43 P3 119.5(2) .
C48 C43 P3 122.0(2) .
C45 C44 C43 121.0(3) .
C46 C45 C44 119.5(3) .
C45 C46 C47 120.7(3) .
C46 C47 C48 120.0(3) .
C47 C48 C43 120.4(3) .
C50 C49 C54 117.7(3) .
C50 C49 P3 123.1(2) .
C54 C49 P3 119.1(2) .
C51 C50 C49 121.0(3) .
C52 C51 C50 120.5(3) .
C53 C52 C51 119.3(3) .
C52 C53 C54 120.7(3) .
C53 C54 C49 120.8(3) .
C55 C55 C56 102.5(7) 2_665
C57 C56 C55 105.6(12) .
C2 Fe C3 95.22(13) .
C2 Fe C1 92.32(13) .
C3 Fe C1 165.58(13) .
C2 Fe C4 115.21(13) .
C3 Fe C4 79.39(12) .
C1 Fe C4 86.28(12) .
C2 Fe P3 102.03(10) .
C3 Fe P3 98.92(9) .
C1 Fe P3 91.48(9) .
C4 Fe P3 142.75(8) .
C2 Fe Pt 159.83(10) .
C3 Fe Pt 95.82(9) .
C1 Fe Pt 73.58(9) .
C4 Fe Pt 50.89(8) .
P3 Fe Pt 92.88(2) .
C24 P1 C12 102.52(12) .
C24 P1 C18 102.11(12) .
C12 P1 C18 104.10(13) .
C24 P1 Pt 117.12(9) .
C12 P1 Pt 115.06(9) .
C18 P1 Pt 114.11(9) .
C36 P2 C30 105.09(12) .
C36 P2 C42 104.46(13) .
C30 P2 C42 99.99(12) .
C36 P2 Pt 116.90(9) .
C30 P2 Pt 121.16(9) .
C42 P2 Pt 106.74(9) .
C43 P3 C49 103.37(13) .
C43 P3 C42 101.97(12) .
C49 P3 C42 102.93(12) .
C43 P3 Fe 120.36(9) .
C49 P3 Fe 114.29(9) .
C42 P3 Fe 111.85(9) .
C4 Pt P1 106.24(8) .
C4 Pt P2 149.40(8) .
P1 Pt P2 104.30(3) .
C4 Pt Fe 50.39(8) .
P1 Pt Fe 156.07(2) .
P2 Pt Fe 99.02(2) .

loop_
_geom_bond_atom_site_label_1
_geom_bond_atom_site_label_2
_geom_bond_distance
_geom_bond_site_symmetry_2
C1 O1 1.145(3) .
C1 Fe 1.793(3) .
C2 O2 1.147(3) .
C2 Fe 1.761(3) .
C3 O3 1.148(3) .
C3 Fe 1.793(3) .
C4 C5 1.322(4) .
C4 Fe 1.995(3) .
C4 Pt 2.010(3) .
C5 C6 1.466(4) .
C6 C11 1.379(4) .
C6 C7 1.393(4) .
C7 C8 1.390(4) .
C8 C9 1.352(4) .
C9 F2 1.358(3) .
C9 C10 1.365(4) .
C10 C11 1.375(4) .
C11 F1 1.356(3) .
C12 C17 1.389(4) .
C12 C13 1.393(4) .
C12 P1 1.830(3) .
C13 C14 1.382(4) .
C14 C15 1.369(4) .
C15 C16 1.389(4) .
C16 C17 1.378(4) .
C18 C19 1.387(4) .
C18 C23 1.397(4) .
C18 P1 1.831(3) .
C19 C20 1.381(4) .
C20 C21 1.375(4) .
C21 C22 1.375(4) .
C22 C23 1.381(4) .
C24 C25 1.391(4) .
C24 C29 1.391(4) .
C24 P1 1.829(3) .
C25 C26 1.379(4) .
C26 C27 1.387(4) .
C27 C28 1.368(4) .
C28 C29 1.389(4) .
C30 C35 1.385(4) .
C30 C31 1.386(4) .
C30 P2 1.826(3) .
C31 C32 1.385(4) .
C32 C33 1.379(4) .
C33 C34 1.363(4) .
C34 C35 1.390(4) .
C36 C41 1.386(4) .
C36 C37 1.389(4) .
C36 P2 1.822(3) .
C37 C38 1.391(4) .
C38 C39 1.369(4) .
C39 C40 1.383(4) .
C40 C41 1.381(4) .
C42 P3 1.833(3) .
C42 P2 1.842(3) .
C43 C44 1.392(4) .
C43 C48 1.393(4) .
C43 P3 1.828(3) .
C44 C45 1.385(4) .
C45 C46 1.370(4) .
C46 C47 1.376(4) .
C47 C48 1.384(4) .
C49 C50 1.383(4) .
C49 C54 1.390(4) .
C49 P3 1.829(3) .
C50 C51 1.381(4) .
C51 C52 1.368(4) .
C52 C53 1.367(4) .
C53 C54 1.378(4) .
C55 C55 1.225(10) 2_665
C55 C56 1.387(12) .
C56 C57 1.258(10) .
Fe P3 2.2203(8) .
Fe Pt 2.5401(4) .
P1 Pt 2.2575(7) .
P2 Pt 2.3073(7) .
